data_1576324
loop_
_publ_author_name
'Frateloreto, Federico'
'Capocasa, Giorgio'
'De Angelis, Martina'
'Sandri, Greta'
'Lanzalunga, Osvaldo'
'Massera, Chiara'
'Di Stefano, Stefano'

_publ_section_title
;
 The Dynamic Chemistry of the Boron-Nitrogen Bond
;
_journal_name_full 'Chemical Science'
_journal_paper_doi 10.1039/D5SC07665J
_journal_year 2025
_chemical_formula_moiety ' 'C17 H14 B N O2'
_chemical_formula_sum 'C17 H14 B N O2'
_chemical_formula_weight 275.10
_space_group_crystal_system triclinic
_space_group_IT_number 2
_space_group_name_Hall '-P 1'
_space_group_name_H-M_alt 'P -1'
_atom_sites_solution_hydrogens geom
_audit_creation_method SHELXL-2019/3
_audit_update_record
;
2024-12-30 deposited with the CCDC.	2025-11-27 downloaded from the CCDC.
;
_cell_angle_alpha 89.935(2)
_cell_angle_beta 89.950(2)
_cell_angle_gamma 81.3700(10)
_cell_formula_units_Z 8
_cell_length_a 9.38750(10)
_cell_length_b 9.5728(2)
_cell_length_c 31.7125(9)
_cell_measurement_reflns_used 10234
_cell_measurement_temperature 200(2)
_cell_measurement_theta_max 72.996
_cell_measurement_theta_min 2.787
_cell_volume 2817.56(10)
_computing_structure_refinement 'SHELXL-2019/2 (Sheldrick, 2019)'
_diffrn_ambient_temperature 200(2)
_diffrn_measured_fraction_theta_full 0.997
_diffrn_measured_fraction_theta_max 0.985
_diffrn_measurement_device_type 'Bruker D8 Venture PhotonII'
_diffrn_measurement_method 'phi & omega scan'
_diffrn_radiation_monochromator graphite
_diffrn_radiation_type CuK\a
_diffrn_radiation_wavelength 1.54184
_diffrn_reflns_av_unetI/netI 0.0421
_diffrn_reflns_Laue_measured_fraction_full 0.997
_diffrn_reflns_Laue_measured_fraction_max 0.985
_diffrn_reflns_limit_h_max 11
_diffrn_reflns_limit_h_min -11
_diffrn_reflns_limit_k_max 11
_diffrn_reflns_limit_k_min -11
_diffrn_reflns_limit_l_max 39
_diffrn_reflns_limit_l_min 0
_diffrn_reflns_number 11089
_diffrn_reflns_point_group_measured_fraction_full 0.997
_diffrn_reflns_point_group_measured_fraction_max 0.985
_diffrn_reflns_theta_full 67.684
_diffrn_reflns_theta_max 72.996
_diffrn_reflns_theta_min 2.787
_diffrn_source 'fine-focus sealed tube'
_exptl_absorpt_coefficient_mu 0.670
_exptl_absorpt_correction_T_max 0.753577
_exptl_absorpt_correction_T_min 0.622101
_exptl_absorpt_correction_type multi-scan
_exptl_absorpt_process_details
;
 Sheldrick, G. M. (2012). TWINABS 2012/1. Bruker, Madison, Wisconsin, USA.
;
_exptl_crystal_colour colourless
_exptl_crystal_density_diffrn 1.297
_exptl_crystal_density_method 'not measured'
_exptl_crystal_description prismatic
_exptl_crystal_F_000 1152
_exptl_crystal_recrystallization_method 'Re-crystallisation from solvent: chlorofom/hexane'
_exptl_crystal_size_max 0.12
_exptl_crystal_size_mid 0.09
_exptl_crystal_size_min 0.07
_refine_diff_density_max 0.241
_refine_diff_density_min -0.210
_refine_diff_density_rms 0.040
_refine_ls_extinction_coef 0.0037(2)
_refine_ls_extinction_expression Fc^*^=kFc[1+0.001xFc^2^\l^3^/sin(2\q)]^-1/4^
_refine_ls_extinction_method 'SHELXL-2019/2 (Sheldrick 2019)'
_refine_ls_goodness_of_fit_ref 1.026
_refine_ls_hydrogen_treatment constr
_refine_ls_matrix_type full
_refine_ls_number_parameters 759
_refine_ls_number_reflns 11089
_refine_ls_number_restraints 0
_refine_ls_restrained_S_all 1.026
_refine_ls_R_factor_all 0.0408
_refine_ls_R_factor_gt 0.0378
_refine_ls_shift/su_max 0.001
_refine_ls_shift/su_mean 0.000
_refine_ls_structure_factor_coef Fsqd
_refine_ls_weighting_details 'w=1/[\s^2^(Fo^2^)+(0.0484P)^2^+0.6555P] where P=(Fo^2^+2Fc^2^)/3'
_refine_ls_weighting_scheme calc
_refine_ls_wR_factor_gt 0.0961
_refine_ls_wR_factor_ref 0.1002
_reflns_Friedel_coverage 0.000
_reflns_number_gt 10457
_reflns_number_total 11089
_reflns_threshold_expression 'I > 2\s(I)'
_cod_data_source_file d5sc07665j2.cif
_cod_data_source_block 12
_cod_database_code 1576324
_shelx_shelxl_version_number 2019/3
_shelx_space_group_comment
;
The symmetry employed for this shelxl refinement is uniquely defined
by the following loop, which should always be used as a source of
symmetry information in preference to the above space-group names.
They are only intended as comments.
;

loop_
_space_group_symop_operation_xyz
'x, y, z'
'-x, -y, -z'

loop_
_atom_site_label
_atom_site_type_symbol
_atom_site_fract_x
_atom_site_fract_y
_atom_site_fract_z
_atom_site_U_iso_or_equiv
_atom_site_adp_type
_atom_site_occupancy
_atom_site_site_symmetry_order
_atom_site_calc_flag
_atom_site_refinement_flags_posn
_atom_site_refinement_flags_adp
_atom_site_refinement_flags_occupancy
_atom_site_disorder_assembly
_atom_site_disorder_group
B1A B -0.1557(2) 1.0146(2) 0.88370(7) 0.0324(4) Uani 1 1 d . . . . .
N1A N -0.14968(15) 0.85784(16) 0.90693(5) 0.0285(3) Uani 1 1 d . . . . .
O1A O -0.13783(14) 0.98664(14) 0.83819(4) 0.0359(3) Uani 1 1 d . . . . .
O2A O -0.30557(13) 1.08441(13) 0.88942(4) 0.0338(3) Uani 1 1 d . . . . .
C1A C -0.2740(2) 1.00771(19) 0.82190(6) 0.0346(4) Uani 1 1 d . . . . .
C2A C -0.3162(3) 0.9800(2) 0.78162(7) 0.0457(5) Uani 1 1 d . . . . .
H2A H -0.248152 0.944168 0.760647 0.055 Uiso 1 1 calc R U . . .
C3A C -0.4637(3) 1.0069(3) 0.77295(8) 0.0526(6) Uani 1 1 d . . . . .
H3A H -0.496416 0.988880 0.745434 0.063 Uiso 1 1 calc R U . . .
C4A C -0.5623(3) 1.0587(2) 0.80310(8) 0.0513(6) Uani 1 1 d . . . . .
H4A H -0.661904 1.074668 0.796209 0.062 Uiso 1 1 calc R U . . .
C5A C -0.5185(2) 1.0886(2) 0.84400(7) 0.0425(5) Uani 1 1 d . . . . .
H5A H -0.586046 1.124995 0.865038 0.051 Uiso 1 1 calc R U . . .
C6A C -0.3732(2) 1.06256(19) 0.85214(6) 0.0333(4) Uani 1 1 d . . . . .
C7A C -0.02629(19) 0.76628(19) 0.90607(6) 0.0324(4) Uani 1 1 d . . . . .
H7A H 0.056929 0.795088 0.893758 0.039 Uiso 1 1 calc R U . . .
C8A C -0.0168(2) 0.6322(2) 0.92246(7) 0.0370(4) Uani 1 1 d . . . . .
H8A H 0.071294 0.568976 0.921095 0.044 Uiso 1 1 calc R U . . .
C9A C -0.1377(2) 0.5902(2) 0.94104(7) 0.0382(4) Uani 1 1 d . . . . .
H9A H -0.133447 0.498003 0.952573 0.046 Uiso 1 1 calc R U . . .
C10A C -0.2640(2) 0.6848(2) 0.94245(6) 0.0362(4) Uani 1 1 d . . . . .
H10A H -0.347869 0.659028 0.955246 0.043 Uiso 1 1 calc R U . . .
C11A C -0.26677(19) 0.8178(2) 0.92495(6) 0.0327(4) Uani 1 1 d . . . . .
H11A H -0.353949 0.882529 0.925695 0.039 Uiso 1 1 calc R U . . .
C12A C -0.03719(19) 1.09572(19) 0.90435(6) 0.0330(4) Uani 1 1 d . . . . .
C13A C 0.0514(2) 1.1682(2) 0.87976(7) 0.0393(4) Uani 1 1 d . . . . .
H13A H 0.048417 1.160348 0.849929 0.047 Uiso 1 1 calc R U . . .
C14A C 0.1437(2) 1.2516(2) 0.89797(8) 0.0466(5) Uani 1 1 d . . . . .
H14A H 0.202345 1.300651 0.880621 0.056 Uiso 1 1 calc R U . . .
C15A C 0.1499(2) 1.2631(2) 0.94105(9) 0.0492(5) Uani 1 1 d . . . . .
H15A H 0.212510 1.320660 0.953523 0.059 Uiso 1 1 calc R U . . .
C16A C 0.0653(3) 1.1911(2) 0.96630(8) 0.0499(5) Uani 1 1 d . . . . .
H16A H 0.070494 1.197613 0.996130 0.060 Uiso 1 1 calc R U . . .
C17A C -0.0270(2) 1.1094(2) 0.94777(7) 0.0402(4) Uani 1 1 d . . . . .
H17A H -0.085469 1.060930 0.965364 0.048 Uiso 1 1 calc R U . . .
B1B B 0.3552(2) 0.6218(2) 0.86483(7) 0.0312(4) Uani 1 1 d . . . . .
N1B N 0.53016(15) 0.58018(15) 0.85517(5) 0.0283(3) Uani 1 1 d . . . . .
O1B O 0.33205(14) 0.77195(14) 0.87617(4) 0.0351(3) Uani 1 1 d . . . . .
O2B O 0.33248(14) 0.54303(14) 0.90367(4) 0.0354(3) Uani 1 1 d . . . . .
C1B C 0.34443(18) 0.7725(2) 0.91910(6) 0.0347(4) Uani 1 1 d . . . . .
C2B C 0.3527(2) 0.8855(2) 0.94508(7) 0.0448(5) Uani 1 1 d . . . . .
H2B H 0.350520 0.978102 0.934076 0.054 Uiso 1 1 calc R U . . .
C3B C 0.3642(3) 0.8591(3) 0.98798(8) 0.0556(6) Uani 1 1 d . . . . .
H3B H 0.371712 0.935239 1.006619 0.067 Uiso 1 1 calc R U . . .
C4B C 0.3652(3) 0.7252(3) 1.00449(7) 0.0559(6) Uani 1 1 d . . . . .
H4B H 0.373166 0.710783 1.034086 0.067 Uiso 1 1 calc R U . . .
C5B C 0.3544(2) 0.6105(3) 0.97782(7) 0.0458(5) Uani 1 1 d . . . . .
H5B H 0.353271 0.518195 0.988722 0.055 Uiso 1 1 calc R U . . .
C6B C 0.34543(19) 0.6374(2) 0.93523(6) 0.0357(4) Uani 1 1 d . . . . .
C7B C 0.6040(2) 0.67564(19) 0.83769(5) 0.0302(4) Uani 1 1 d . . . . .
H7B H 0.555692 0.767858 0.831557 0.036 Uiso 1 1 calc R U . . .
C8B C 0.7488(2) 0.6417(2) 0.82854(6) 0.0343(4) Uani 1 1 d . . . . .
H8B H 0.800261 0.710300 0.816598 0.041 Uiso 1 1 calc R U . . .
C9B C 0.8179(2) 0.5074(2) 0.83688(7) 0.0387(4) Uani 1 1 d . . . . .
H9B H 0.917409 0.482225 0.830654 0.046 Uiso 1 1 calc R U . . .
C10B C 0.7413(2) 0.4098(2) 0.85435(7) 0.0420(5) Uani 1 1 d . . . . .
H10B H 0.787004 0.316289 0.859992 0.050 Uiso 1 1 calc R U . . .
C11B C 0.5978(2) 0.4496(2) 0.86353(7) 0.0366(4) Uani 1 1 d . . . . .
H11B H 0.545245 0.382922 0.876098 0.044 Uiso 1 1 calc R U . . .
C12B C 0.26715(19) 0.5838(2) 0.82407(6) 0.0325(4) Uani 1 1 d . . . . .
C13B C 0.1591(2) 0.6829(2) 0.80634(6) 0.0365(4) Uani 1 1 d . . . . .
H13B H 0.137982 0.774320 0.818480 0.044 Uiso 1 1 calc R U . . .
C14B C 0.0820(2) 0.6497(2) 0.77119(6) 0.0405(5) Uani 1 1 d . . . . .
H14B H 0.007834 0.718023 0.759953 0.049 Uiso 1 1 calc R U . . .
C15B C 0.1122(2) 0.5193(2) 0.75268(7) 0.0428(5) Uani 1 1 d . . . . .
H15B H 0.060501 0.497656 0.728409 0.051 Uiso 1 1 calc R U . . .
C16B C 0.2188(2) 0.4193(2) 0.76964(7) 0.0444(5) Uani 1 1 d . . . . .
H16B H 0.239756 0.328392 0.757162 0.053 Uiso 1 1 calc R U . . .
C17B C 0.2949(2) 0.4519(2) 0.80481(7) 0.0381(4) Uani 1 1 d . . . . .
H17B H 0.367900 0.382465 0.816064 0.046 Uiso 1 1 calc R U . . .
B1C B 0.6484(2) 0.8479(2) 0.63396(7) 0.0325(4) Uani 1 1 d . . . . .
N1C N 0.59768(16) 1.01485(16) 0.64752(5) 0.0313(3) Uani 1 1 d . . . . .
O1C O 0.55984(14) 0.82742(14) 0.59660(4) 0.0367(3) Uani 1 1 d . . . . .
O2C O 0.79734(14) 0.83753(15) 0.61922(4) 0.0380(3) Uani 1 1 d . . . . .
C1C C 0.6481(2) 0.84566(19) 0.56298(6) 0.0371(4) Uani 1 1 d . . . . .
C2C C 0.6108(3) 0.8542(2) 0.52130(7) 0.0480(5) Uani 1 1 d . . . . .
H2C H 0.515201 0.848830 0.512375 0.058 Uiso 1 1 calc R U . . .
C3C C 0.7195(3) 0.8712(3) 0.49232(8) 0.0602(7) Uani 1 1 d . . . . .
H3C H 0.697131 0.879369 0.463125 0.072 Uiso 1 1 calc R U . . .
C4C C 0.8577(3) 0.8764(3) 0.50548(8) 0.0583(7) Uani 1 1 d . . . . .
H4C H 0.929373 0.887322 0.485084 0.070 Uiso 1 1 calc R U . . .
C5C C 0.8957(3) 0.8660(2) 0.54771(8) 0.0478(5) Uani 1 1 d . . . . .
H5C H 0.991689 0.869341 0.556635 0.057 Uiso 1 1 calc R U . . .
C6C C 0.7878(2) 0.85045(19) 0.57627(6) 0.0371(4) Uani 1 1 d . . . . .
C7C C 0.4641(2) 1.0798(2) 0.63975(7) 0.0393(4) Uani 1 1 d . . . . .
H7C H 0.398833 1.029602 0.625414 0.047 Uiso 1 1 calc R U . . .
C8C C 0.4183(2) 1.2166(2) 0.65183(8) 0.0478(5) Uani 1 1 d . . . . .
H8C H 0.322598 1.260260 0.646125 0.057 Uiso 1 1 calc R U . . .
C9C C 0.5132(2) 1.2899(2) 0.67237(8) 0.0472(5) Uani 1 1 d . . . . .
H9C H 0.484213 1.385007 0.680895 0.057 Uiso 1 1 calc R U . . .
C10C C 0.6509(2) 1.2227(2) 0.68033(7) 0.0441(5) Uani 1 1 d . . . . .
H10C H 0.718047 1.271276 0.694408 0.053 Uiso 1 1 calc R U . . .
C11C C 0.6905(2) 1.0852(2) 0.66781(6) 0.0354(4) Uani 1 1 d . . . . .
H11C H 0.785255 1.038935 0.673585 0.042 Uiso 1 1 calc R U . . .
C12C C 0.6267(2) 0.7487(2) 0.67336(6) 0.0333(4) Uani 1 1 d . . . . .
C13C C 0.7402(2) 0.6567(2) 0.69081(6) 0.0377(4) Uani 1 1 d . . . . .
H13C H 0.834779 0.656864 0.680169 0.045 Uiso 1 1 calc R U . . .
C14C C 0.7196(2) 0.5656(2) 0.72295(7) 0.0429(5) Uani 1 1 d . . . . .
H14C H 0.799502 0.504018 0.734091 0.051 Uiso 1 1 calc R U . . .
C15C C 0.5837(2) 0.5627(2) 0.73919(6) 0.0409(4) Uani 1 1 d . . . . .
H15C H 0.569681 0.498593 0.761162 0.049 Uiso 1 1 calc R U . . .
C16C C 0.4680(2) 0.6538(2) 0.72329(7) 0.0415(4) Uani 1 1 d . . . . .
H16C H 0.374210 0.653312 0.734474 0.050 Uiso 1 1 calc R U . . .
C17C C 0.4896(2) 0.7458(2) 0.69093(7) 0.0369(4) Uani 1 1 d . . . . .
H17C H 0.409608 0.808592 0.680335 0.044 Uiso 1 1 calc R U . . .
B1D B 1.0222(2) 0.3336(2) 0.61510(7) 0.0326(4) Uani 1 1 d . . . . .
N1D N 0.85982(16) 0.34410(15) 0.59430(5) 0.0300(3) Uani 1 1 d . . . . .
O1D O 1.09066(14) 0.18612(14) 0.60794(4) 0.0363(3) Uani 1 1 d . . . . .
O2D O 1.00180(15) 0.34762(14) 0.66108(4) 0.0365(3) Uani 1 1 d . . . . .
C1D C 1.07900(19) 0.1173(2) 0.64548(7) 0.0352(4) Uani 1 1 d . . . . .
C2D C 1.1122(2) -0.0245(2) 0.65346(8) 0.0459(5) Uani 1 1 d . . . . .
H2D H 1.145178 -0.089479 0.631674 0.055 Uiso 1 1 calc R U . . .
C3D C 1.0958(3) -0.0700(3) 0.69459(9) 0.0546(6) Uani 1 1 d . . . . .
H3D H 1.117118 -0.167861 0.700978 0.066 Uiso 1 1 calc R U . . .
C4D C 1.0492(3) 0.0243(3) 0.72623(8) 0.0540(6) Uani 1 1 d . . . . .
H4D H 1.041387 -0.009357 0.754206 0.065 Uiso 1 1 calc R U . . .
C5D C 1.0130(2) 0.1693(3) 0.71786(7) 0.0441(5) Uani 1 1 d . . . . .
H5D H 0.979247 0.234491 0.739514 0.053 Uiso 1 1 calc R U . . .
C6D C 1.0283(2) 0.2132(2) 0.67698(6) 0.0357(4) Uani 1 1 d . . . . .
C7D C 0.7708(2) 0.46787(19) 0.59566(6) 0.0349(4) Uani 1 1 d . . . . .
H7D H 0.805313 0.548354 0.606958 0.042 Uiso 1 1 calc R U . . .
C8D C 0.6316(2) 0.4815(2) 0.58121(7) 0.0401(4) Uani 1 1 d . . . . .
H8D H 0.570197 0.569657 0.582974 0.048 Uiso 1 1 calc R U . . .
C9D C 0.5821(2) 0.3650(2) 0.56404(7) 0.0422(5) Uani 1 1 d . . . . .
H9D H 0.486207 0.372077 0.553805 0.051 Uiso 1 1 calc R U . . .
C10D C 0.6737(2) 0.2390(2) 0.56203(7) 0.0394(4) Uani 1 1 d . . . . .
H10D H 0.642178 0.158013 0.550037 0.047 Uiso 1 1 calc R U . . .
C11D C 0.8118(2) 0.23113(19) 0.57757(6) 0.0333(4) Uani 1 1 d . . . . .
H11D H 0.874562 0.143582 0.576419 0.040 Uiso 1 1 calc R U . . .
C12D C 1.10389(19) 0.45070(19) 0.59400(6) 0.0340(4) Uani 1 1 d . . . . .
C13D C 1.1126(2) 0.4653(2) 0.55042(7) 0.0418(4) Uani 1 1 d . . . . .
H13D H 1.062500 0.408619 0.532861 0.050 Uiso 1 1 calc R U . . .
C14D C 1.1922(2) 0.5601(3) 0.53180(8) 0.0490(5) Uani 1 1 d . . . . .
H14D H 1.196434 0.567417 0.501956 0.059 Uiso 1 1 calc R U . . .
C15D C 1.2648(2) 0.6434(2) 0.55676(8) 0.0487(5) Uani 1 1 d . . . . .
H15D H 1.319319 0.708487 0.544262 0.058 Uiso 1 1 calc R U . . .
C16D C 1.2581(2) 0.6319(2) 0.59966(8) 0.0459(5) Uani 1 1 d . . . . .
H16D H 1.308206 0.689312 0.616946 0.055 Uiso 1 1 calc R U . . .
C17D C 1.1787(2) 0.5370(2) 0.61817(7) 0.0397(4) Uani 1 1 d . . . . .
H17D H 1.175325 0.530822 0.648044 0.048 Uiso 1 1 calc R U . . .

loop_
_atom_site_aniso_label
_atom_site_aniso_U_11
_atom_site_aniso_U_22
_atom_site_aniso_U_33
_atom_site_aniso_U_23
_atom_site_aniso_U_13
_atom_site_aniso_U_12
B1A 0.0280(10) 0.0335(10) 0.0356(11) 0.0010(8) 0.0013(8) -0.0045(8)
N1A 0.0229(7) 0.0328(7) 0.0302(7) -0.0014(6) -0.0005(6) -0.0056(5)
O1A 0.0307(6) 0.0414(7) 0.0349(7) 0.0024(6) 0.0012(5) -0.0034(5)
O2A 0.0291(6) 0.0332(7) 0.0382(7) -0.0023(5) -0.0011(5) -0.0016(5)
C1A 0.0370(9) 0.0299(9) 0.0377(10) 0.0064(8) -0.0032(8) -0.0074(7)
C2A 0.0578(13) 0.0429(11) 0.0373(11) 0.0062(9) -0.0046(9) -0.0103(10)
C3A 0.0619(15) 0.0485(13) 0.0493(13) 0.0061(10) -0.0213(11) -0.0144(11)
C4A 0.0437(12) 0.0424(12) 0.0682(15) 0.0131(11) -0.0213(11) -0.0076(9)
C5A 0.0334(10) 0.0341(10) 0.0589(13) 0.0036(9) -0.0056(9) -0.0016(8)
C6A 0.0339(9) 0.0254(8) 0.0400(10) 0.0035(7) -0.0031(8) -0.0027(7)
C7A 0.0247(8) 0.0348(9) 0.0384(10) -0.0028(8) 0.0012(7) -0.0063(7)
C8A 0.0296(9) 0.0334(10) 0.0476(11) -0.0004(8) -0.0039(8) -0.0033(7)
C9A 0.0391(10) 0.0354(10) 0.0422(11) 0.0055(8) -0.0056(8) -0.0120(8)
C10A 0.0318(9) 0.0394(10) 0.0393(10) 0.0055(8) 0.0002(7) -0.0112(8)
C11A 0.0246(8) 0.0398(10) 0.0339(9) -0.0006(8) 0.0013(7) -0.0052(7)
C12A 0.0267(8) 0.0274(8) 0.0441(10) 0.0021(8) -0.0005(7) -0.0016(7)
C13A 0.0324(10) 0.0355(10) 0.0495(12) 0.0040(9) 0.0058(8) -0.0032(7)
C14A 0.0317(10) 0.0321(10) 0.0766(16) 0.0042(10) 0.0056(10) -0.0067(8)
C15A 0.0380(11) 0.0337(10) 0.0769(16) -0.0063(10) -0.0068(10) -0.0089(8)
C16A 0.0547(14) 0.0435(12) 0.0530(13) -0.0065(10) -0.0089(10) -0.0125(10)
C17A 0.0419(11) 0.0355(10) 0.0450(11) -0.0022(8) 0.0008(9) -0.0114(8)
B1B 0.0286(10) 0.0295(10) 0.0359(11) 0.0027(8) 0.0002(8) -0.0059(7)
N1B 0.0289(7) 0.0246(7) 0.0318(7) 0.0003(6) -0.0016(6) -0.0053(6)
O1B 0.0340(7) 0.0326(7) 0.0379(7) 0.0012(5) 0.0014(5) -0.0024(5)
O2B 0.0351(7) 0.0369(7) 0.0358(7) 0.0043(6) 0.0000(5) -0.0105(5)
C1B 0.0228(8) 0.0423(10) 0.0381(10) -0.0024(8) 0.0038(7) -0.0022(7)
C2B 0.0332(10) 0.0449(12) 0.0557(13) -0.0102(10) 0.0084(9) -0.0036(8)
C3B 0.0443(12) 0.0697(16) 0.0541(14) -0.0251(12) 0.0081(10) -0.0125(11)
C4B 0.0470(13) 0.088(2) 0.0334(11) -0.0058(11) 0.0019(9) -0.0126(12)
C5B 0.0352(10) 0.0615(14) 0.0424(11) 0.0064(10) -0.0006(8) -0.0127(9)
C6B 0.0242(8) 0.0464(11) 0.0369(10) -0.0018(8) -0.0007(7) -0.0064(7)
C7B 0.0338(9) 0.0275(9) 0.0298(9) 0.0006(7) 0.0002(7) -0.0068(7)
C8B 0.0336(9) 0.0347(9) 0.0358(10) -0.0012(8) 0.0026(7) -0.0092(7)
C9B 0.0273(9) 0.0412(10) 0.0475(11) -0.0021(9) -0.0001(8) -0.0048(8)
C10B 0.0361(10) 0.0293(9) 0.0594(13) 0.0033(9) -0.0060(9) -0.0013(7)
C11B 0.0318(9) 0.0282(9) 0.0502(11) 0.0070(8) -0.0036(8) -0.0053(7)
C12B 0.0266(8) 0.0385(10) 0.0334(9) 0.0031(8) 0.0020(7) -0.0076(7)
C13B 0.0331(9) 0.0387(10) 0.0381(10) 0.0040(8) 0.0036(8) -0.0064(8)
C14B 0.0286(9) 0.0539(12) 0.0397(11) 0.0135(9) -0.0012(8) -0.0079(8)
C15B 0.0361(10) 0.0593(13) 0.0364(10) 0.0009(9) -0.0042(8) -0.0180(9)
C16B 0.0440(11) 0.0448(11) 0.0467(12) -0.0056(9) -0.0027(9) -0.0135(9)
C17B 0.0344(9) 0.0366(10) 0.0436(11) 0.0027(8) -0.0044(8) -0.0068(8)
B1C 0.0258(9) 0.0313(10) 0.0408(11) -0.0032(8) 0.0031(8) -0.0058(8)
N1C 0.0260(7) 0.0328(8) 0.0357(8) -0.0008(6) -0.0005(6) -0.0066(6)
O1C 0.0364(7) 0.0397(7) 0.0360(7) -0.0019(6) 0.0000(6) -0.0120(5)
O2C 0.0277(6) 0.0439(8) 0.0421(7) -0.0036(6) 0.0025(5) -0.0043(5)
C1C 0.0450(11) 0.0272(9) 0.0394(10) -0.0039(7) 0.0062(8) -0.0063(8)
C2C 0.0615(14) 0.0418(11) 0.0433(12) -0.0010(9) -0.0042(10) -0.0161(10)
C3C 0.092(2) 0.0542(15) 0.0361(12) -0.0018(10) 0.0063(12) -0.0177(13)
C4C 0.0739(17) 0.0514(14) 0.0517(14) -0.0102(11) 0.0296(13) -0.0161(12)
C5C 0.0471(12) 0.0366(11) 0.0598(14) -0.0084(10) 0.0165(10) -0.0064(9)
C6C 0.0454(10) 0.0274(9) 0.0381(10) -0.0034(8) 0.0065(8) -0.0038(7)
C7C 0.0277(9) 0.0369(10) 0.0538(12) -0.0041(9) -0.0054(8) -0.0068(7)
C8C 0.0324(10) 0.0365(11) 0.0735(16) -0.0045(10) -0.0028(10) -0.0014(8)
C9C 0.0421(11) 0.0351(10) 0.0635(14) -0.0103(10) 0.0007(10) -0.0033(8)
C10C 0.0406(11) 0.0405(11) 0.0522(12) -0.0101(9) -0.0040(9) -0.0094(8)
C11C 0.0299(9) 0.0385(10) 0.0388(10) -0.0023(8) -0.0034(7) -0.0084(7)
C12C 0.0339(9) 0.0335(9) 0.0335(9) -0.0064(8) 0.0013(7) -0.0084(7)
C13C 0.0305(9) 0.0438(11) 0.0387(10) -0.0049(8) 0.0010(8) -0.0053(8)
C14C 0.0399(11) 0.0497(12) 0.0379(10) 0.0003(9) -0.0061(8) -0.0027(9)
C15C 0.0500(12) 0.0424(11) 0.0322(10) -0.0004(8) -0.0012(8) -0.0129(9)
C16C 0.0365(10) 0.0509(12) 0.0389(10) -0.0065(9) 0.0052(8) -0.0122(9)
C17C 0.0303(9) 0.0372(10) 0.0434(11) -0.0010(8) 0.0001(8) -0.0054(7)
B1D 0.0323(10) 0.0295(10) 0.0355(10) 0.0012(8) -0.0042(8) -0.0030(8)
N1D 0.0333(7) 0.0271(7) 0.0302(7) -0.0002(6) -0.0005(6) -0.0066(6)
O1D 0.0356(7) 0.0304(7) 0.0421(7) 0.0017(5) -0.0004(6) -0.0026(5)
O2D 0.0414(7) 0.0324(7) 0.0360(7) 0.0014(5) -0.0045(5) -0.0059(5)
C1D 0.0250(8) 0.0359(10) 0.0450(11) 0.0086(8) -0.0028(7) -0.0055(7)
C2D 0.0321(10) 0.0381(11) 0.0661(15) 0.0078(10) 0.0014(9) -0.0009(8)
C3D 0.0423(12) 0.0465(13) 0.0742(16) 0.0227(12) -0.0027(11) -0.0041(9)
C4D 0.0430(12) 0.0627(15) 0.0587(14) 0.0277(12) -0.0100(10) -0.0161(11)
C5D 0.0395(11) 0.0541(13) 0.0414(11) 0.0089(9) -0.0072(9) -0.0160(9)
C6D 0.0266(8) 0.0370(10) 0.0444(10) 0.0077(8) -0.0077(8) -0.0078(7)
C7D 0.0338(9) 0.0268(9) 0.0440(10) -0.0023(8) -0.0003(8) -0.0045(7)
C8D 0.0347(10) 0.0332(9) 0.0516(12) 0.0013(8) 0.0000(8) -0.0019(7)
C9D 0.0360(10) 0.0420(11) 0.0500(12) 0.0041(9) -0.0076(9) -0.0107(8)
C10D 0.0436(10) 0.0339(10) 0.0432(11) -0.0009(8) -0.0073(9) -0.0133(8)
C11D 0.0397(10) 0.0261(9) 0.0346(9) -0.0018(7) -0.0029(8) -0.0067(7)
C12D 0.0280(8) 0.0311(9) 0.0420(10) 0.0022(8) -0.0039(7) -0.0009(7)
C13D 0.0379(10) 0.0466(11) 0.0426(11) 0.0029(9) -0.0032(8) -0.0119(8)
C14D 0.0441(12) 0.0546(13) 0.0502(13) 0.0140(10) 0.0007(9) -0.0133(10)
C15D 0.0345(10) 0.0394(11) 0.0730(16) 0.0100(10) 0.0035(10) -0.0083(8)
C16D 0.0343(10) 0.0344(10) 0.0701(15) -0.0085(10) -0.0013(10) -0.0082(8)
C17D 0.0378(10) 0.0350(10) 0.0460(11) -0.0049(8) -0.0031(8) -0.0047(8)

loop_
_atom_type_symbol
_atom_type_description
_atom_type_scat_dispersion_real
_atom_type_scat_dispersion_imag
_atom_type_scat_source
C C 0.0181 0.0091 'International Tables Vol C Tables 4.2.6.8 and 6.1.1.4'
H H 0.0000 0.0000 'International Tables Vol C Tables 4.2.6.8 and 6.1.1.4'
B B 0.0090 0.0039 'International Tables Vol C Tables 4.2.6.8 and 6.1.1.4'
N N 0.0311 0.0180 'International Tables Vol C Tables 4.2.6.8 and 6.1.1.4'
O O 0.0492 0.0322 'International Tables Vol C Tables 4.2.6.8 and 6.1.1.4'

loop_
_geom_angle_atom_site_label_1
_geom_angle_atom_site_label_2
_geom_angle_atom_site_label_3
_geom_angle
_geom_angle_site_symmetry_1
_geom_angle_site_symmetry_3
_geom_angle_publ_flag
O1A B1A O2A 106.11(15) . . ?
O1A B1A C12A 115.08(16) . . ?
O2A B1A C12A 114.65(16) . . ?
O1A B1A N1A 106.36(15) . . ?
O2A B1A N1A 104.81(14) . . ?
C12A B1A N1A 109.04(15) . . ?
C7A N1A C11A 118.96(16) . . ?
C7A N1A B1A 119.24(14) . . ?
C11A N1A B1A 121.74(14) . . ?
C1A O1A B1A 105.42(14) . . ?
C6A O2A B1A 104.86(14) . . ?
O1A C1A C2A 127.88(19) . . ?
O1A C1A C6A 110.82(17) . . ?
C2A C1A C6A 121.30(19) . . ?
C1A C2A C3A 117.0(2) . . ?
C1A C2A H2A 121.5 . . ?
C3A C2A H2A 121.5 . . ?
C4A C3A C2A 121.7(2) . . ?
C4A C3A H3A 119.1 . . ?
C2A C3A H3A 119.1 . . ?
C3A C4A C5A 121.0(2) . . ?
C3A C4A H4A 119.5 . . ?
C5A C4A H4A 119.5 . . ?
C6A C5A C4A 116.8(2) . . ?
C6A C5A H5A 121.6 . . ?
C4A C5A H5A 121.6 . . ?
C5A C6A O2A 127.15(19) . . ?
C5A C6A C1A 122.11(19) . . ?
O2A C6A C1A 110.74(16) . . ?
N1A C7A C8A 121.99(17) . . ?
N1A C7A H7A 119.0 . . ?
C8A C7A H7A 119.0 . . ?
C7A C8A C9A 119.26(18) . . ?
C7A C8A H8A 120.4 . . ?
C9A C8A H8A 120.4 . . ?
C10A C9A C8A 118.81(18) . . ?
C10A C9A H9A 120.6 . . ?
C8A C9A H9A 120.6 . . ?
C9A C10A C11A 119.06(18) . . ?
C9A C10A H10A 120.5 . . ?
C11A C10A H10A 120.5 . . ?
N1A C11A C10A 121.91(17) . . ?
N1A C11A H11A 119.0 . . ?
C10A C11A H11A 119.0 . . ?
C17A C12A C13A 116.84(18) . . ?
C17A C12A B1A 121.22(17) . . ?
C13A C12A B1A 121.64(18) . . ?
C14A C13A C12A 121.5(2) . . ?
C14A C13A H13A 119.3 . . ?
C12A C13A H13A 119.3 . . ?
C15A C14A C13A 119.9(2) . . ?
C15A C14A H14A 120.0 . . ?
C13A C14A H14A 120.0 . . ?
C14A C15A C16A 120.0(2) . . ?
C14A C15A H15A 120.0 . . ?
C16A C15A H15A 120.0 . . ?
C15A C16A C17A 119.5(2) . . ?
C15A C16A H16A 120.3 . . ?
C17A C16A H16A 120.3 . . ?
C16A C17A C12A 122.2(2) . . ?
C16A C17A H17A 118.9 . . ?
C12A C17A H17A 118.9 . . ?
O1B B1B O2B 106.51(15) . . ?
O1B B1B C12B 114.50(16) . . ?
O2B B1B C12B 115.92(16) . . ?
O1B B1B N1B 106.07(14) . . ?
O2B B1B N1B 104.15(14) . . ?
C12B B1B N1B 108.77(15) . . ?
C11B N1B C7B 119.62(16) . . ?
C11B N1B B1B 120.05(15) . . ?
C7B N1B B1B 120.30(14) . . ?
C1B O1B B1B 104.41(15) . . ?
C6B O2B B1B 103.87(15) . . ?
O1B C1B C2B 128.11(19) . . ?
O1B C1B C6B 110.54(17) . . ?
C2B C1B C6B 121.34(19) . . ?
C1B C2B C3B 117.3(2) . . ?
C1B C2B H2B 121.3 . . ?
C3B C2B H2B 121.3 . . ?
C4B C3B C2B 122.0(2) . . ?
C4B C3B H3B 119.0 . . ?
C2B C3B H3B 119.0 . . ?
C3B C4B C5B 120.4(2) . . ?
C3B C4B H4B 119.8 . . ?
C5B C4B H4B 119.8 . . ?
C6B C5B C4B 117.2(2) . . ?
C6B C5B H5B 121.4 . . ?
C4B C5B H5B 121.4 . . ?
O2B C6B C5B 127.3(2) . . ?
O2B C6B C1B 110.94(17) . . ?
C5B C6B C1B 121.8(2) . . ?
N1B C7B C8B 121.04(17) . . ?
N1B C7B H7B 119.5 . . ?
C8B C7B H7B 119.5 . . ?
C9B C8B C7B 119.30(18) . . ?
C9B C8B H8B 120.4 . . ?
C7B C8B H8B 120.4 . . ?
C8B C9B C10B 119.34(18) . . ?
C8B C9B H9B 120.3 . . ?
C10B C9B H9B 120.3 . . ?
C11B C10B C9B 119.12(19) . . ?
C11B C10B H10B 120.4 . . ?
C9B C10B H10B 120.4 . . ?
N1B C11B C10B 121.57(18) . . ?
N1B C11B H11B 119.2 . . ?
C10B C11B H11B 119.2 . . ?
C17B C12B C13B 117.15(18) . . ?
C17B C12B B1B 121.81(17) . . ?
C13B C12B B1B 121.05(17) . . ?
C14B C13B C12B 121.11(19) . . ?
C14B C13B H13B 119.4 . . ?
C12B C13B H13B 119.4 . . ?
C15B C14B C13B 120.51(19) . . ?
C15B C14B H14B 119.7 . . ?
C13B C14B H14B 119.7 . . ?
C14B C15B C16B 119.48(19) . . ?
C14B C15B H15B 120.3 . . ?
C16B C15B H15B 120.3 . . ?
C15B C16B C17B 120.0(2) . . ?
C15B C16B H16B 120.0 . . ?
C17B C16B H16B 120.0 . . ?
C16B C17B C12B 121.72(19) . . ?
C16B C17B H17B 119.1 . . ?
C12B C17B H17B 119.1 . . ?
O2C B1C O1C 106.62(16) . . ?
O2C B1C C12C 114.43(16) . . ?
O1C B1C C12C 115.01(16) . . ?
O2C B1C N1C 106.40(14) . . ?
O1C B1C N1C 104.56(15) . . ?
C12C B1C N1C 109.04(15) . . ?
C7C N1C C11C 119.30(17) . . ?
C7C N1C B1C 121.00(15) . . ?
C11C N1C B1C 119.67(15) . . ?
C1C O1C B1C 104.06(15) . . ?
C6C O2C B1C 105.21(15) . . ?
C2C C1C O1C 127.1(2) . . ?
C2C C1C C6C 121.9(2) . . ?
O1C C1C C6C 111.03(18) . . ?
C1C C2C C3C 117.2(2) . . ?
C1C C2C H2C 121.4 . . ?
C3C C2C H2C 121.4 . . ?
C4C C3C C2C 120.9(2) . . ?
C4C C3C H3C 119.5 . . ?
C2C C3C H3C 119.5 . . ?
C3C C4C C5C 121.8(2) . . ?
C3C C4C H4C 119.1 . . ?
C5C C4C H4C 119.1 . . ?
C6C C5C C4C 117.1(2) . . ?
C6C C5C H5C 121.5 . . ?
C4C C5C H5C 121.5 . . ?
O2C C6C C5C 128.5(2) . . ?
O2C C6C C1C 110.45(17) . . ?
C5C C6C C1C 121.1(2) . . ?
N1C C7C C8C 122.05(19) . . ?
N1C C7C H7C 119.0 . . ?
C8C C7C H7C 119.0 . . ?
C7C C8C C9C 119.0(2) . . ?
C7C C8C H8C 120.5 . . ?
C9C C8C H8C 120.5 . . ?
C8C C9C C10C 118.8(2) . . ?
C8C C9C H9C 120.6 . . ?
C10C C9C H9C 120.6 . . ?
C11C C10C C9C 119.68(19) . . ?
C11C C10C H10C 120.2 . . ?
C9C C10C H10C 120.2 . . ?
N1C C11C C10C 121.15(18) . . ?
N1C C11C H11C 119.4 . . ?
C10C C11C H11C 119.4 . . ?
C13C C12C C17C 116.53(18) . . ?
C13C C12C B1C 122.19(17) . . ?
C17C C12C B1C 121.22(17) . . ?
C14C C13C C12C 121.97(18) . . ?
C14C C13C H13C 119.0 . . ?
C12C C13C H13C 119.0 . . ?
C13C C14C C15C 120.5(2) . . ?
C13C C14C H14C 119.7 . . ?
C15C C14C H14C 119.7 . . ?
C14C C15C C16C 119.5(2) . . ?
C14C C15C H15C 120.2 . . ?
C16C C15C H15C 120.2 . . ?
C15C C16C C17C 119.69(19) . . ?
C15C C16C H16C 120.2 . . ?
C17C C16C H16C 120.2 . . ?
C16C C17C C12C 121.74(19) . . ?
C16C C17C H17C 119.1 . . ?
C12C C17C H17C 119.1 . . ?
O2D B1D O1D 105.75(15) . . ?
O2D B1D C12D 114.76(17) . . ?
O1D B1D C12D 114.83(16) . . ?
O2D B1D N1D 106.54(15) . . ?
O1D B1D N1D 105.18(15) . . ?
C12D B1D N1D 109.05(14) . . ?
C11D N1D C7D 118.93(16) . . ?
C11D N1D B1D 121.88(15) . . ?
C7D N1D B1D 119.13(15) . . ?
C1D O1D B1D 105.68(15) . . ?
C6D O2D B1D 105.95(15) . . ?
C2D C1D O1D 127.8(2) . . ?
C2D C1D C6D 121.73(19) . . ?
O1D C1D C6D 110.48(16) . . ?
C1D C2D C3D 117.6(2) . . ?
C1D C2D H2D 121.2 . . ?
C3D C2D H2D 121.2 . . ?
C4D C3D C2D 121.2(2) . . ?
C4D C3D H3D 119.4 . . ?
C2D C3D H3D 119.4 . . ?
C3D C4D C5D 121.1(2) . . ?
C3D C4D H4D 119.4 . . ?
C5D C4D H4D 119.4 . . ?
C6D C5D C4D 117.3(2) . . ?
C6D C5D H5D 121.4 . . ?
C4D C5D H5D 121.4 . . ?
O2D C6D C5D 128.3(2) . . ?
O2D C6D C1D 110.61(17) . . ?
C5D C6D C1D 121.08(19) . . ?
N1D C7D C8D 121.98(17) . . ?
N1D C7D H7D 119.0 . . ?
C8D C7D H7D 119.0 . . ?
C7D C8D C9D 119.09(18) . . ?
C7D C8D H8D 120.5 . . ?
C9D C8D H8D 120.5 . . ?
C10D C9D C8D 118.98(19) . . ?
C10D C9D H9D 120.5 . . ?
C8D C9D H9D 120.5 . . ?
C9D C10D C11D 119.37(18) . . ?
C9D C10D H10D 120.3 . . ?
C11D C10D H10D 120.3 . . ?
N1D C11D C10D 121.65(17) . . ?
N1D C11D H11D 119.2 . . ?
C10D C11D H11D 119.2 . . ?
C17D C12D C13D 116.46(19) . . ?
C17D C12D B1D 121.62(18) . . ?
C13D C12D B1D 121.78(18) . . ?
C14D C13D C12D 122.1(2) . . ?
C14D C13D H13D 119.0 . . ?
C12D C13D H13D 119.0 . . ?
C15D C14D C13D 119.7(2) . . ?
C15D C14D H14D 120.1 . . ?
C13D C14D H14D 120.1 . . ?
C16D C15D C14D 119.6(2) . . ?
C16D C15D H15D 120.2 . . ?
C14D C15D H15D 120.2 . . ?
C15D C16D C17D 120.5(2) . . ?
C15D C16D H16D 119.7 . . ?
C17D C16D H16D 119.7 . . ?
C16D C17D C12D 121.6(2) . . ?
C16D C17D H17D 119.2 . . ?
C12D C17D H17D 119.2 . . ?

loop_
_geom_bond_atom_site_label_1
_geom_bond_atom_site_label_2
_geom_bond_distance
_geom_bond_site_symmetry_2
_geom_bond_publ_flag
B1A O1A 1.473(3) . ?
B1A O2A 1.475(2) . ?
B1A C12A 1.591(3) . ?
B1A N1A 1.664(3) . ?
N1A C7A 1.344(2) . ?
N1A C11A 1.344(2) . ?
O1A C1A 1.366(2) . ?
O2A C6A 1.374(2) . ?
C1A C2A 1.376(3) . ?
C1A C6A 1.384(3) . ?
C2A C3A 1.397(4) . ?
C2A H2A 0.9500 . ?
C3A C4A 1.371(4) . ?
C3A H3A 0.9500 . ?
C4A C5A 1.403(3) . ?
C4A H4A 0.9500 . ?
C5A C6A 1.374(3) . ?
C5A H5A 0.9500 . ?
C7A C8A 1.375(3) . ?
C7A H7A 0.9500 . ?
C8A C9A 1.390(3) . ?
C8A H8A 0.9500 . ?
C9A C10A 1.381(3) . ?
C9A H9A 0.9500 . ?
C10A C11A 1.385(3) . ?
C10A H10A 0.9500 . ?
C11A H11A 0.9500 . ?
C12A C17A 1.388(3) . ?
C12A C13A 1.397(3) . ?
C13A C14A 1.390(3) . ?
C13A H13A 0.9500 . ?
C14A C15A 1.373(4) . ?
C14A H14A 0.9500 . ?
C15A C16A 1.382(3) . ?
C15A H15A 0.9500 . ?
C16A C17A 1.383(3) . ?
C16A H16A 0.9500 . ?
C17A H17A 0.9500 . ?
B1B O1B 1.466(2) . ?
B1B O2B 1.476(2) . ?
B1B C12B 1.606(3) . ?
B1B N1B 1.659(2) . ?
N1B C11B 1.341(2) . ?
N1B C7B 1.346(2) . ?
O1B C1B 1.367(2) . ?
O2B C6B 1.366(2) . ?
C1B C2B 1.371(3) . ?
C1B C6B 1.389(3) . ?
C2B C3B 1.385(4) . ?
C2B H2B 0.9500 . ?
C3B C4B 1.383(4) . ?
C3B H3B 0.9500 . ?
C4B C5B 1.402(4) . ?
C4B H4B 0.9500 . ?
C5B C6B 1.375(3) . ?
C5B H5B 0.9500 . ?
C7B C8B 1.380(3) . ?
C7B H7B 0.9500 . ?
C8B C9B 1.375(3) . ?
C8B H8B 0.9500 . ?
C9B C10B 1.377(3) . ?
C9B H9B 0.9500 . ?
C10B C11B 1.375(3) . ?
C10B H10B 0.9500 . ?
C11B H11B 0.9500 . ?
C12B C17B 1.392(3) . ?
C12B C13B 1.398(3) . ?
C13B C14B 1.392(3) . ?
C13B H13B 0.9500 . ?
C14B C15B 1.371(3) . ?
C14B H14B 0.9500 . ?
C15B C16B 1.385(3) . ?
C15B H15B 0.9500 . ?
C16B C17B 1.386(3) . ?
C16B H16B 0.9500 . ?
C17B H17B 0.9500 . ?
B1C O2C 1.463(2) . ?
B1C O1C 1.478(3) . ?
B1C C12C 1.600(3) . ?
B1C N1C 1.655(3) . ?
N1C C7C 1.337(2) . ?
N1C C11C 1.344(2) . ?
O1C C1C 1.376(2) . ?
O2C C6C 1.369(2) . ?
C1C C2C 1.367(3) . ?
C1C C6C 1.386(3) . ?
C2C C3C 1.400(4) . ?
C2C H2C 0.9500 . ?
C3C C4C 1.371(4) . ?
C3C H3C 0.9500 . ?
C4C C5C 1.386(4) . ?
C4C H4C 0.9500 . ?
C5C C6C 1.382(3) . ?
C5C H5C 0.9500 . ?
C7C C8C 1.370(3) . ?
C7C H7C 0.9500 . ?
C8C C9C 1.378(3) . ?
C8C H8C 0.9500 . ?
C9C C10C 1.378(3) . ?
C9C H9C 0.9500 . ?
C10C C11C 1.372(3) . ?
C10C H10C 0.9500 . ?
C11C H11C 0.9500 . ?
C12C C13C 1.391(3) . ?
C12C C17C 1.406(3) . ?
C13C C14C 1.373(3) . ?
C13C H13C 0.9500 . ?
C14C C15C 1.379(3) . ?
C14C H14C 0.9500 . ?
C15C C16C 1.381(3) . ?
C15C H15C 0.9500 . ?
C16C C17C 1.386(3) . ?
C16C H16C 0.9500 . ?
C17C H17C 0.9500 . ?
B1D O2D 1.474(3) . ?
B1D O1D 1.478(2) . ?
B1D C12D 1.597(3) . ?
B1D N1D 1.650(3) . ?
N1D C11D 1.342(2) . ?
N1D C7D 1.344(2) . ?
O1D C1D 1.372(2) . ?
O2D C6D 1.370(2) . ?
C1D C2D 1.370(3) . ?
C1D C6D 1.392(3) . ?
C2D C3D 1.390(3) . ?
C2D H2D 0.9500 . ?
C3D C4D 1.377(4) . ?
C3D H3D 0.9500 . ?
C4D C5D 1.404(3) . ?
C4D H4D 0.9500 . ?
C5D C6D 1.376(3) . ?
C5D H5D 0.9500 . ?
C7D C8D 1.373(3) . ?
C7D H7D 0.9500 . ?
C8D C9D 1.383(3) . ?
C8D H8D 0.9500 . ?
C9D C10D 1.374(3) . ?
C9D H9D 0.9500 . ?
C10D C11D 1.379(3) . ?
C10D H10D 0.9500 . ?
C11D H11D 0.9500 . ?
C12D C17D 1.393(3) . ?
C12D C13D 1.392(3) . ?
C13D C14D 1.391(3) . ?
C13D H13D 0.9500 . ?
C14D C15D 1.375(3) . ?
C14D H14D 0.9500 . ?
C15D C16D 1.367(4) . ?
C15D H15D 0.9500 . ?
C16D C17D 1.388(3) . ?
C16D H16D 0.9500 . ?
C17D H17D 0.9500 . ?

loop_
_geom_torsion_atom_site_label_1
_geom_torsion_atom_site_label_2
_geom_torsion_atom_site_label_3
_geom_torsion_atom_site_label_4
_geom_torsion
_geom_torsion_site_symmetry_1
_geom_torsion_site_symmetry_2
_geom_torsion_site_symmetry_3
_geom_torsion_site_symmetry_4
_geom_torsion_publ_flag
O1A B1A N1A C7A 66.1(2) . . . . ?
O2A B1A N1A C7A 178.21(15) . . . . ?
C12A B1A N1A C7A -58.6(2) . . . . ?
O1A B1A N1A C11A -110.93(17) . . . . ?
O2A B1A N1A C11A 1.2(2) . . . . ?
C12A B1A N1A C11A 124.41(17) . . . . ?
O2A B1A O1A C1A -13.14(19) . . . . ?
C12A B1A O1A C1A -141.06(16) . . . . ?
N1A B1A O1A C1A 98.09(15) . . . . ?
O1A B1A O2A C6A 14.21(19) . . . . ?
C12A B1A O2A C6A 142.39(16) . . . . ?
N1A B1A O2A C6A -98.09(16) . . . . ?
B1A O1A C1A C2A -172.2(2) . . . . ?
B1A O1A C1A C6A 7.2(2) . . . . ?
O1A C1A C2A C3A 178.06(19) . . . . ?
C6A C1A C2A C3A -1.3(3) . . . . ?
C1A C2A C3A C4A 0.0(3) . . . . ?
C2A C3A C4A C5A 0.8(4) . . . . ?
C3A C4A C5A C6A -0.4(3) . . . . ?
C4A C5A C6A O2A 179.46(19) . . . . ?
C4A C5A C6A C1A -0.9(3) . . . . ?
B1A O2A C6A C5A 169.43(19) . . . . ?
B1A O2A C6A C1A -10.3(2) . . . . ?
O1A C1A C6A C5A -177.68(18) . . . . ?
C2A C1A C6A C5A 1.8(3) . . . . ?
O1A C1A C6A O2A 2.0(2) . . . . ?
C2A C1A C6A O2A -178.52(17) . . . . ?
C11A N1A C7A C8A 1.0(3) . . . . ?
B1A N1A C7A C8A -176.05(17) . . . . ?
N1A C7A C8A C9A -0.9(3) . . . . ?
C7A C8A C9A C10A 0.0(3) . . . . ?
C8A C9A C10A C11A 0.7(3) . . . . ?
C7A N1A C11A C10A -0.3(3) . . . . ?
B1A N1A C11A C10A 176.72(17) . . . . ?
C9A C10A C11A N1A -0.6(3) . . . . ?
O1A B1A C12A C17A -169.70(17) . . . . ?
O2A B1A C12A C17A 66.8(2) . . . . ?
N1A B1A C12A C17A -50.3(2) . . . . ?
O1A B1A C12A C13A 16.8(3) . . . . ?
O2A B1A C12A C13A -106.7(2) . . . . ?
N1A B1A C12A C13A 136.17(17) . . . . ?
C17A C12A C13A C14A -0.9(3) . . . . ?
B1A C12A C13A C14A 172.87(18) . . . . ?
C12A C13A C14A C15A 0.5(3) . . . . ?
C13A C14A C15A C16A 0.4(3) . . . . ?
C14A C15A C16A C17A -1.0(3) . . . . ?
C15A C16A C17A C12A 0.6(3) . . . . ?
C13A C12A C17A C16A 0.3(3) . . . . ?
B1A C12A C17A C16A -173.5(2) . . . . ?
O1B B1B N1B C11B 148.18(16) . . . . ?
O2B B1B N1B C11B 36.0(2) . . . . ?
C12B B1B N1B C11B -88.2(2) . . . . ?
O1B B1B N1B C7B -33.9(2) . . . . ?
O2B B1B N1B C7B -146.11(16) . . . . ?
C12B B1B N1B C7B 89.71(19) . . . . ?
O2B B1B O1B C1B 18.46(18) . . . . ?
C12B B1B O1B C1B 147.96(16) . . . . ?
N1B B1B O1B C1B -92.08(16) . . . . ?
O1B B1B O2B C6B -18.69(18) . . . . ?
C12B B1B O2B C6B -147.38(16) . . . . ?
N1B B1B O2B C6B 93.18(15) . . . . ?
B1B O1B C1B C2B 169.72(19) . . . . ?
B1B O1B C1B C6B -11.40(19) . . . . ?
O1B C1B C2B C3B 179.73(19) . . . . ?
C6B C1B C2B C3B 1.0(3) . . . . ?
C1B C2B C3B C4B -1.0(3) . . . . ?
C2B C3B C4B C5B 0.0(4) . . . . ?
C3B C4B C5B C6B 1.0(3) . . . . ?
B1B O2B C6B C5B -169.7(2) . . . . ?
B1B O2B C6B C1B 12.12(19) . . . . ?
C4B C5B C6B O2B -179.12(19) . . . . ?
C4B C5B C6B C1B -1.1(3) . . . . ?
O1B C1B C6B O2B -0.5(2) . . . . ?
C2B C1B C6B O2B 178.42(16) . . . . ?
O1B C1B C6B C5B -178.82(17) . . . . ?
C2B C1B C6B C5B 0.1(3) . . . . ?
C11B N1B C7B C8B -0.6(3) . . . . ?
B1B N1B C7B C8B -178.47(16) . . . . ?
N1B C7B C8B C9B 1.0(3) . . . . ?
C7B C8B C9B C10B -0.3(3) . . . . ?
C8B C9B C10B C11B -0.8(3) . . . . ?
C7B N1B C11B C10B -0.5(3) . . . . ?
B1B N1B C11B C10B 177.36(18) . . . . ?
C9B C10B C11B N1B 1.2(3) . . . . ?
O1B B1B C12B C17B 168.90(17) . . . . ?
O2B B1B C12B C17B -66.4(2) . . . . ?
N1B B1B C12B C17B 50.5(2) . . . . ?
O1B B1B C12B C13B -10.9(2) . . . . ?
O2B B1B C12B C13B 113.77(19) . . . . ?
N1B B1B C12B C13B -129.33(17) . . . . ?
C17B C12B C13B C14B 0.7(3) . . . . ?
B1B C12B C13B C14B -179.53(17) . . . . ?
C12B C13B C14B C15B -1.1(3) . . . . ?
C13B C14B C15B C16B 1.1(3) . . . . ?
C14B C15B C16B C17B -0.6(3) . . . . ?
C15B C16B C17B C12B 0.2(3) . . . . ?
C13B C12B C17B C16B -0.2(3) . . . . ?
B1B C12B C17B C16B 180.00(19) . . . . ?
O2C B1C N1C C7C 141.98(18) . . . . ?
O1C B1C N1C C7C 29.4(2) . . . . ?
C12C B1C N1C C7C -94.1(2) . . . . ?
O2C B1C N1C C11C -40.1(2) . . . . ?
O1C B1C N1C C11C -152.69(16) . . . . ?
C12C B1C N1C C11C 83.8(2) . . . . ?
O2C B1C O1C C1C -15.75(18) . . . . ?
C12C B1C O1C C1C -143.74(16) . . . . ?
N1C B1C O1C C1C 96.70(15) . . . . ?
O1C B1C O2C C6C 15.44(19) . . . . ?
C12C B1C O2C C6C 143.77(16) . . . . ?
N1C B1C O2C C6C -95.74(16) . . . . ?
B1C O1C C1C C2C -171.5(2) . . . . ?
B1C O1C C1C C6C 10.44(19) . . . . ?
O1C C1C C2C C3C -179.2(2) . . . . ?
C6C C1C C2C C3C -1.4(3) . . . . ?
C1C C2C C3C C4C 1.2(4) . . . . ?
C2C C3C C4C C5C -0.4(4) . . . . ?
C3C C4C C5C C6C -0.2(4) . . . . ?
B1C O2C C6C C5C 170.9(2) . . . . ?
B1C O2C C6C C1C -9.3(2) . . . . ?
C4C C5C C6C O2C 179.7(2) . . . . ?
C4C C5C C6C C1C 0.0(3) . . . . ?
C2C C1C C6C O2C -178.99(19) . . . . ?
O1C C1C C6C O2C -0.8(2) . . . . ?
C2C C1C C6C C5C 0.8(3) . . . . ?
O1C C1C C6C C5C 178.99(17) . . . . ?
C11C N1C C7C C8C 0.0(3) . . . . ?
B1C N1C C7C C8C 178.0(2) . . . . ?
N1C C7C C8C C9C 0.5(4) . . . . ?
C7C C8C C9C C10C -0.4(4) . . . . ?
C8C C9C C10C C11C -0.1(4) . . . . ?
C7C N1C C11C C10C -0.6(3) . . . . ?
B1C N1C C11C C10C -178.54(19) . . . . ?
C9C C10C C11C N1C 0.6(3) . . . . ?
O2C B1C C12C C13C -2.3(3) . . . . ?
O1C B1C C12C C13C 121.64(19) . . . . ?
N1C B1C C12C C13C -121.32(18) . . . . ?
O2C B1C C12C C17C -179.43(17) . . . . ?
O1C B1C C12C C17C -55.5(2) . . . . ?
N1C B1C C12C C17C 61.6(2) . . . . ?
C17C C12C C13C C14C 1.3(3) . . . . ?
B1C C12C C13C C14C -175.98(18) . . . . ?
C12C C13C C14C C15C -0.1(3) . . . . ?
C13C C14C C15C C16C -0.9(3) . . . . ?
C14C C15C C16C C17C 0.7(3) . . . . ?
C15C C16C C17C C12C 0.5(3) . . . . ?
C13C C12C C17C C16C -1.5(3) . . . . ?
B1C C12C C17C C16C 175.81(19) . . . . ?
O2D B1D N1D C11D -108.66(18) . . . . ?
O1D B1D N1D C11D 3.3(2) . . . . ?
C12D B1D N1D C11D 126.95(18) . . . . ?
O2D B1D N1D C7D 68.6(2) . . . . ?
O1D B1D N1D C7D -179.48(16) . . . . ?
C12D B1D N1D C7D -55.8(2) . . . . ?
O2D B1D O1D C1D 12.21(19) . . . . ?
C12D B1D O1D C1D 139.81(16) . . . . ?
N1D B1D O1D C1D -100.31(16) . . . . ?
O1D B1D O2D C6D -11.44(19) . . . . ?
C12D B1D O2D C6D -139.08(15) . . . . ?
N1D B1D O2D C6D 100.12(15) . . . . ?
B1D O1D C1D C2D 172.23(19) . . . . ?
B1D O1D C1D C6D -8.6(2) . . . . ?
O1D C1D C2D C3D 178.0(2) . . . . ?
C6D C1D C2D C3D -1.1(3) . . . . ?
C1D C2D C3D C4D -0.6(3) . . . . ?
C2D C3D C4D C5D 1.7(4) . . . . ?
C3D C4D C5D C6D -1.0(3) . . . . ?
B1D O2D C6D C5D -174.66(19) . . . . ?
B1D O2D C6D C1D 6.6(2) . . . . ?
C4D C5D C6D O2D -179.27(19) . . . . ?
C4D C5D C6D C1D -0.6(3) . . . . ?
C2D C1D C6D O2D -179.42(17) . . . . ?
O1D C1D C6D O2D 1.4(2) . . . . ?
C2D C1D C6D C5D 1.7(3) . . . . ?
O1D C1D C6D C5D -177.51(17) . . . . ?
C11D N1D C7D C8D 1.3(3) . . . . ?
B1D N1D C7D C8D -176.03(18) . . . . ?
N1D C7D C8D C9D -1.2(3) . . . . ?
C7D C8D C9D C10D 0.1(3) . . . . ?
C8D C9D C10D C11D 0.8(3) . . . . ?
C7D N1D C11D C10D -0.3(3) . . . . ?
B1D N1D C11D C10D 176.89(18) . . . . ?
C9D C10D C11D N1D -0.7(3) . . . . ?
O2D B1D C12D C17D 14.4(3) . . . . ?
O1D B1D C12D C17D -108.5(2) . . . . ?
N1D B1D C12D C17D 133.77(18) . . . . ?
O2D B1D C12D C13D -170.18(17) . . . . ?
O1D B1D C12D C13D 66.9(2) . . . . ?
N1D B1D C12D C13D -50.8(2) . . . . ?
C17D C12D C13D C14D 0.4(3) . . . . ?
B1D C12D C13D C14D -175.30(19) . . . . ?
C12D C13D C14D C15D -0.3(4) . . . . ?
C13D C14D C15D C16D 0.1(3) . . . . ?
C14D C15D C16D C17D 0.0(3) . . . . ?
C15D C16D C17D C12D 0.1(3) . . . . ?
C13D C12D C17D C16D -0.3(3) . . . . ?
B1D C12D C17D C16D 175.39(18) . . . . ?
